data_4504081
loop_
_publ_author_name
'Wang, Wen-Hai'
'Xi, Pei-Hua'
'Su, Xiao-Yu'
'Lan, Jing-Bo'
'Mao, Zhi-Hua'
'You, Jing-Song'
'Xie, Ru-Gang'

_publ_section_title
;
 Supramolecular Assemblies of Multifunctional Diimidazole and Dicarboxylic
 Acids via Various Hydrogen Bonds and X&#x00B7;&#x00B7;&#x00B7;\p (X = \p,
 CH) Interactions
;
_journal_issue 4
_journal_name_full 'Crystal Growth &amp; Design'
_journal_page_first 741
_journal_paper_doi 10.1021/cg060764b
_journal_volume 7
_journal_year 2007
_chemical_formula_sum 'C38 H38 N8 O6'
_chemical_formula_weight 702.76
_chemical_name_systematic
; 
 ? 
;
_space_group_IT_number 15
_symmetry_space_group_name_Hall '-A 2ya'
_symmetry_space_group_name_H-M 'A 1 2/a 1'
_atom_sites_solution_hydrogens geom
_atom_sites_solution_primary direct
_atom_sites_solution_secondary difmap
_audit_creation_method SHELXL-97
_cell_angle_alpha 90.00
_cell_angle_beta 108.30(3)
_cell_angle_gamma 90.00
_cell_formula_units_Z 4
_cell_length_a 19.704(7)
_cell_length_b 7.299(2)
_cell_length_c 25.698(7)
_cell_measurement_temperature 292(2)
_cell_volume 3509.0(19)
_computing_cell_refinement DIFRAC
_computing_data_collection 'DIFRAC (Gabe & White, 1993)'
_computing_data_reduction 'NRCVAX (Gabe et al., 1989)'
_computing_molecular_graphics 'MERCURY1.2 (Bruno et al., 2002)'
_computing_publication_material SHELXL-97
_computing_structure_refinement 'SHELXL-97 (Sheldrick, 1997)'
_computing_structure_solution 'SHELXS-97 (Sheldrick, 1997)'
_diffrn_ambient_temperature 292(2)
_diffrn_measured_fraction_theta_full 0.454
_diffrn_measured_fraction_theta_max 0.454
_diffrn_radiation_monochromator graphite
_diffrn_radiation_source 'fine-focus sealed tube'
_diffrn_radiation_type MoK\a
_diffrn_radiation_wavelength 0.71073
_diffrn_reflns_av_R_equivalents 0.0346
_diffrn_reflns_av_sigmaI/netI 0.0800
_diffrn_reflns_limit_h_max 22
_diffrn_reflns_limit_h_min -23
_diffrn_reflns_limit_k_max 8
_diffrn_reflns_limit_k_min -2
_diffrn_reflns_limit_l_max 30
_diffrn_reflns_limit_l_min 0
_diffrn_reflns_number 3058
_diffrn_reflns_theta_full 25.02
_diffrn_reflns_theta_max 25.02
_diffrn_reflns_theta_min 2.18
_diffrn_standards_interval_count 300
_diffrn_standards_number 3
_exptl_absorpt_coefficient_mu 0.093
_exptl_absorpt_correction_T_max 0.9817
_exptl_absorpt_correction_T_min 0.9772
_exptl_absorpt_correction_type none
_exptl_crystal_colour Colourless
_exptl_crystal_density_diffrn 1.330
_exptl_crystal_density_method 'not measured'
_exptl_crystal_description Block
_exptl_crystal_F_000 1480
_exptl_crystal_size_max 0.25
_exptl_crystal_size_mid 0.20
_exptl_crystal_size_min 0.20
_refine_diff_density_max 0.246
_refine_diff_density_min -0.229
_refine_diff_density_rms 0.060
_refine_ls_extinction_coef 0.0005(6)
_refine_ls_extinction_expression Fc^*^=kFc[1+0.001xFc^2^\l^3^/sin(2\q)]^-1/4^
_refine_ls_extinction_method SHELXL
_refine_ls_goodness_of_fit_ref 0.972
_refine_ls_hydrogen_treatment mixed
_refine_ls_matrix_type full
_refine_ls_number_parameters 302
_refine_ls_number_reflns 3055
_refine_ls_number_restraints 0
_refine_ls_restrained_S_all 0.972
_refine_ls_R_factor_all 0.1635
_refine_ls_R_factor_gt 0.0689
_refine_ls_shift/su_max 0.023
_refine_ls_shift/su_mean 0.003
_refine_ls_structure_factor_coef Fsqd
_refine_ls_weighting_details 'w=1/[\s^2^(Fo^2^)+(0.1149P)^2^] where P=(Fo^2^+2Fc^2^)/3'
_refine_ls_weighting_scheme calc
_refine_ls_wR_factor_gt 0.1690
_refine_ls_wR_factor_ref 0.2101
_reflns_number_gt 1458
_reflns_number_total 3055
_reflns_threshold_expression >2sigma(I)
_cod_data_source_file cg060764bsi20061029_121505.cif
_cod_data_source_block 4
_cod_depositor_comments
;
The following automatic conversions were performed:

'_refine_ls_weighting_scheme' value 'calc
w=1/[\s^2^(Fo^2^)+(0.1149P)^2^] where P=(Fo^2^+2Fc^2^)/3' was changed
to 'calc'. New tag '_refine_ls_weighting_details' was created. The
value of the new tag was set to 'w=1/[\s^2^(Fo^2^)+(0.1149P)^2^]
where P=(Fo^2^+2Fc^2^)/3'.

Automatic conversion script
Id: cif_fix_values 3143 2015-03-26 13:38:13Z robertas 
;
_cod_original_cell_volume 3509.1(18)
_cod_database_code 4504081

loop_
_symmetry_equiv_pos_as_xyz
'x, y, z'
'-x+1/2, y, -z'
'x, y+1/2, z+1/2'
'-x+1/2, y+1/2, -z+1/2'
'-x, -y, -z'
'x-1/2, -y, z'
'-x, -y+1/2, -z+1/2'
'x-1/2, -y+1/2, z+1/2'

loop_
_atom_site_label
_atom_site_type_symbol
_atom_site_fract_x
_atom_site_fract_y
_atom_site_fract_z
_atom_site_U_iso_or_equiv
_atom_site_adp_type
_atom_site_occupancy
_atom_site_calc_flag
_atom_site_refinement_flags
O1 O 0.07080(15) 0.3940(4) 0.29082(13) 0.0580(9) Uani 1 d .
O2 O 0.17734(17) -0.2930(4) 0.53633(14) 0.0659(9) Uani 1 d .
O3 O 0.10369(18) -0.0839(4) 0.55062(16) 0.0806(11) Uani 1 d .
N1 N 0.02577(17) 0.5538(4) 0.16324(14) 0.0498(9) Uani 1 d .
N2 N -0.0303(2) 0.8123(5) 0.16651(16) 0.0612(10) Uani 1 d .
N3 N 0.20028(18) 0.2448(4) 0.40063(14) 0.0517(9) Uani 1 d .
N4 N 0.2331(2) -0.0317(5) 0.43124(15) 0.0589(10) Uani 1 d .
C1 C 0.1334(2) 0.4033(5) 0.2778(2) 0.0504(11) Uani 1 d .
C2 C 0.1992(2) 0.4195(5) 0.3184(2) 0.0529(12) Uani 1 d .
C3 C 0.2604(2) 0.4200(5) 0.3024(2) 0.0557(13) Uani 1 d .
C4 C 0.2592(2) 0.4028(5) 0.2483(2) 0.0555(12) Uani 1 d .
C5 C 0.1926(2) 0.3889(5) 0.2098(2) 0.0513(11) Uani 1 d .
C6 C 0.1296(2) 0.3861(5) 0.22281(18) 0.0477(11) Uani 1 d .
C7 C 0.0584(3) 0.3718(6) 0.1792(2) 0.0555(12) Uani 1 d .
C8 C -0.0156(3) 0.6463(7) 0.1868(2) 0.0574(12) Uani 1 d .
C9 C 0.0029(3) 0.8256(7) 0.1270(2) 0.0642(13) Uani 1 d .
C10 C 0.0369(3) 0.6677(6) 0.1243(2) 0.0596(12) Uani 1 d .
C11 C 0.2045(3) 0.4287(6) 0.3779(2) 0.0590(13) Uani 1 d .
C12 C 0.2543(3) 0.1249(6) 0.4162(2) 0.0570(12) Uani 1 d .
C13 C 0.1624(3) -0.0141(7) 0.4247(2) 0.0683(14) Uani 1 d .
C14 C 0.1415(3) 0.1557(7) 0.4056(2) 0.0690(14) Uani 1 d .
C15 C 0.3264(2) 0.4055(6) 0.2329(2) 0.0723(15) Uani 1 d .
H15A H 0.3211 0.3264 0.2020 0.138(14) Uiso 1 calc R
H15B H 0.3656 0.3636 0.2633 0.138(14) Uiso 1 calc R
H15C H 0.3357 0.5282 0.2235 0.138(14) Uiso 1 calc R
C16 C 0.0554(2) -0.3756(5) 0.51781(16) 0.0447(10) Uani 1 d .
C17 C 0.0693(3) -0.5571(5) 0.50665(17) 0.0484(11) Uani 1 d .
C18 C -0.0135(2) -0.3216(6) 0.51068(19) 0.0527(11) Uani 1 d .
C19 C 0.1161(2) -0.2378(5) 0.53675(18) 0.0514(11) Uani 1 d .
H7A H 0.0257(18) 0.308(5) 0.1951(14) 0.032(9) Uiso 1 d .
H5 H 0.1907(18) 0.360(5) 0.1741(16) 0.035(10) Uiso 1 d .
H17 H 0.1164(19) -0.592(5) 0.5093(14) 0.034(10) Uiso 1 d .
H12 H 0.304(2) 0.142(5) 0.4173(15) 0.045(11) Uiso 1 d .
H3 H 0.302(2) 0.442(5) 0.3270(17) 0.049(12) Uiso 1 d .
H7B H 0.0606(19) 0.312(5) 0.1469(17) 0.042(11) Uiso 1 d .
H18 H -0.027(2) -0.198(6) 0.5183(16) 0.054(11) Uiso 1 d .
H14 H 0.093(3) 0.208(7) 0.3961(19) 0.079(15) Uiso 1 d .
H11A H 0.254(2) 0.497(6) 0.4005(18) 0.074(14) Uiso 1 d .
H11B H 0.166(2) 0.502(6) 0.3879(16) 0.056(12) Uiso 1 d .
H10 H 0.066(2) 0.620(6) 0.1039(19) 0.066(14) Uiso 1 d .
H8 H -0.026(3) 0.607(7) 0.213(2) 0.08(2) Uiso 1 d .
H13 H 0.123(3) -0.110(8) 0.427(2) 0.105(19) Uiso 1 d .
H9 H -0.002(3) 0.947(9) 0.106(2) 0.12(2) Uiso 1 d .
H1O H 0.055(3) 0.511(10) 0.305(3) 0.14(2) Uiso 1 d .
H2O H 0.221(4) -0.162(11) 0.551(3) 0.17(3) Uiso 1 d .

loop_
_atom_site_aniso_label
_atom_site_aniso_U_11
_atom_site_aniso_U_22
_atom_site_aniso_U_33
_atom_site_aniso_U_23
_atom_site_aniso_U_13
_atom_site_aniso_U_12
O1 0.0516(18) 0.0488(18) 0.074(2) 0.0064(15) 0.0206(16) 0.0026(14)
O2 0.0582(19) 0.0409(16) 0.094(2) -0.0065(16) 0.0176(17) 0.0011(15)
O3 0.076(2) 0.0496(19) 0.122(3) -0.0314(19) 0.039(2) -0.0039(16)
N1 0.050(2) 0.048(2) 0.053(2) 0.0058(17) 0.0187(17) 0.0083(16)
N2 0.064(2) 0.057(2) 0.062(2) 0.003(2) 0.019(2) 0.0152(19)
N3 0.050(2) 0.0453(19) 0.053(2) 0.0002(17) 0.0065(17) 0.0043(17)
N4 0.063(2) 0.050(2) 0.061(3) 0.0090(18) 0.0152(19) 0.0058(19)
C1 0.048(2) 0.0277(19) 0.075(3) -0.004(2) 0.019(2) 0.0028(18)
C2 0.050(3) 0.028(2) 0.076(3) 0.001(2) 0.013(2) 0.0059(18)
C3 0.045(3) 0.027(2) 0.088(4) -0.008(2) 0.011(3) -0.0009(19)
C4 0.054(3) 0.030(2) 0.085(4) 0.002(2) 0.025(3) 0.0041(19)
C5 0.061(3) 0.031(2) 0.064(3) -0.004(2) 0.023(3) 0.0053(19)
C6 0.049(2) 0.029(2) 0.063(3) -0.0002(19) 0.014(2) 0.0021(17)
C7 0.065(3) 0.042(2) 0.061(3) 0.000(2) 0.021(3) -0.001(2)
C8 0.054(3) 0.063(3) 0.057(3) 0.006(3) 0.019(2) 0.006(2)
C9 0.080(3) 0.061(3) 0.058(3) 0.015(3) 0.031(3) 0.023(3)
C10 0.072(3) 0.057(3) 0.058(3) 0.014(2) 0.033(3) 0.017(2)
C11 0.066(3) 0.043(2) 0.060(3) -0.009(2) 0.008(3) 0.004(2)
C12 0.052(3) 0.048(3) 0.070(3) -0.005(2) 0.019(2) 0.002(2)
C13 0.056(3) 0.074(3) 0.073(4) 0.016(3) 0.018(3) -0.001(3)
C14 0.048(3) 0.079(4) 0.078(4) 0.017(3) 0.018(3) 0.010(3)
C15 0.063(3) 0.051(3) 0.112(4) 0.005(3) 0.042(3) 0.004(2)
C16 0.061(3) 0.031(2) 0.040(2) -0.0009(17) 0.0120(19) 0.0032(18)
C17 0.054(3) 0.040(2) 0.053(3) 0.007(2) 0.021(2) 0.011(2)
C18 0.058(3) 0.036(2) 0.064(3) 0.003(2) 0.019(2) 0.010(2)
C19 0.064(3) 0.041(2) 0.049(3) 0.0013(19) 0.017(2) 0.006(2)

loop_
_atom_type_symbol
_atom_type_description
_atom_type_scat_dispersion_real
_atom_type_scat_dispersion_imag
_atom_type_scat_source
C C 0.0033 0.0016 'International Tables Vol C Tables 4.2.6.8 and 6.1.1.4'
H H 0.0000 0.0000 'International Tables Vol C Tables 4.2.6.8 and 6.1.1.4'
O O 0.0106 0.0060 'International Tables Vol C Tables 4.2.6.8 and 6.1.1.4'
N N 0.0061 0.0033 'International Tables Vol C Tables 4.2.6.8 and 6.1.1.4'

loop_
_geom_angle_atom_site_label_1
_geom_angle_atom_site_label_2
_geom_angle_atom_site_label_3
_geom_angle
_geom_angle_site_symmetry_1
_geom_angle_site_symmetry_3
C1 O1 H1O 117(4) . .
C19 O2 H2O 109(3) . .
C8 N1 C10 106.5(4) . .
C8 N1 C7 126.9(4) . .
C10 N1 C7 126.4(4) . .
C8 N2 C9 105.1(4) . .
C12 N3 C14 106.2(4) . .
C12 N3 C11 125.1(4) . .
C14 N3 C11 128.5(4) . .
C12 N4 C13 106.9(4) . .
O1 C1 C2 121.1(4) . .
O1 C1 C6 118.3(4) . .
C2 C1 C6 120.6(4) . .
C1 C2 C3 117.9(5) . .
C1 C2 C11 121.3(4) . .
C3 C2 C11 120.8(4) . .
C4 C3 C2 123.5(5) . .
C4 C3 H3 117(3) . .
C2 C3 H3 120(3) . .
C5 C4 C3 116.1(5) . .
C5 C4 C15 122.3(5) . .
C3 C4 C15 121.6(5) . .
C4 C5 C6 123.6(5) . .
C4 C5 H5 117(2) . .
C6 C5 H5 118(2) . .
C5 C6 C1 118.4(4) . .
C5 C6 C7 121.4(5) . .
C1 C6 C7 120.1(4) . .
N1 C7 C6 111.6(3) . .
N1 C7 H7A 105(2) . .
C6 C7 H7A 108(2) . .
N1 C7 H7B 108(2) . .
C6 C7 H7B 113(2) . .
H7A C7 H7B 111(3) . .
N2 C8 N1 112.0(5) . .
N2 C8 H8 124(4) . .
N1 C8 H8 123(4) . .
C10 C9 N2 109.7(4) . .
C10 C9 H9 133(3) . .
N2 C9 H9 117(3) . .
C9 C10 N1 106.6(4) . .
C9 C10 H10 137(3) . .
N1 C10 H10 116(3) . .
N3 C11 C2 111.6(3) . .
N3 C11 H11A 111(2) . .
C2 C11 H11A 110(2) . .
N3 C11 H11B 104(2) . .
C2 C11 H11B 117(2) . .
H11A C11 H11B 104(3) . .
N4 C12 N3 111.1(4) . .
N4 C12 H12 121(2) . .
N3 C12 H12 128(2) . .
C14 C13 N4 108.5(5) . .
C14 C13 H13 119(3) . .
N4 C13 H13 132(3) . .
C13 C14 N3 107.4(4) . .
C13 C14 H14 127(3) . .
N3 C14 H14 125(3) . .
C4 C15 H15A 109.5 . .
C4 C15 H15B 109.5 . .
H15A C15 H15B 109.5 . .
C4 C15 H15C 109.5 . .
H15A C15 H15C 109.5 . .
H15B C15 H15C 109.5 . .
C18 C16 C17 119.6(4) . .
C18 C16 C19 120.0(3) . .
C17 C16 C19 120.4(4) . .
C18 C17 C16 119.2(4) 5_546 .
C18 C17 H17 121(2) 5_546 .
C16 C17 H17 119(2) . .
C16 C18 C17 121.1(4) . 5_546
C16 C18 H18 124(2) . .
C17 C18 H18 115(2) 5_546 .
O3 C19 O2 124.5(4) . .
O3 C19 C16 119.4(4) . .
O2 C19 C16 116.1(3) . .

loop_
_geom_bond_atom_site_label_1
_geom_bond_atom_site_label_2
_geom_bond_distance
_geom_bond_site_symmetry_2
O1 C1 1.377(5) .
O1 H1O 1.01(7) .
O2 C19 1.276(5) .
O2 H2O 1.27(9) .
O3 C19 1.226(5) .
N1 C8 1.340(6) .
N1 C10 1.370(5) .
N1 C7 1.477(5) .
N2 C8 1.315(6) .
N2 C9 1.374(6) .
N3 C12 1.338(5) .
N3 C14 1.369(6) .
N3 C11 1.477(5) .
N4 C12 1.316(6) .
N4 C13 1.355(6) .
C1 C2 1.391(6) .
C1 C6 1.397(6) .
C2 C3 1.393(6) .
C2 C11 1.499(7) .
C3 C4 1.390(7) .
C3 H3 0.88(4) .
C4 C5 1.376(6) .
C4 C15 1.497(6) .
C5 C6 1.384(6) .
C5 H5 0.93(4) .
C6 C7 1.500(6) .
C7 H7A 0.98(4) .
C7 H7B 0.95(4) .
C8 H8 0.82(5) .
C9 C10 1.346(6) .
C9 H9 1.03(6) .
C10 H10 0.95(5) .
C11 H11A 1.08(5) .
C11 H11B 1.03(4) .
C12 H12 0.98(4) .
C13 C14 1.350(7) .
C13 H13 1.06(6) .
C14 H14 0.99(5) .
C15 H15A 0.9600 .
C15 H15B 0.9600 .
C15 H15C 0.9600 .
C16 C18 1.369(6) .
C16 C17 1.401(5) .
C16 C19 1.521(6) .
C17 C18 1.372(6) 5_546
C17 H17 0.94(4) .
C18 C17 1.372(6) 5_546
C18 H18 0.97(4) .

loop_
_geom_hbond_atom_site_label_D
_geom_hbond_atom_site_label_H
_geom_hbond_atom_site_label_A
_geom_hbond_distance_DH
_geom_hbond_distance_HA
_geom_hbond_distance_DA
_geom_hbond_angle_DHA
_geom_hbond_site_symmetry_A
O2 H2O N4 1.27(9) 1.29(9) 2.555(5) 176(7) 2_556
